data_4060501
loop_
_publ_author_name
'Doherty, Simon'
'Knight, Julian G.'
'Rath, Rakesh K.'
'Clegg, William'
'Harrington, Ross W.'
'Newman, Colin R.'
'Campbell, Robert'
'Amin, Hiren'

_publ_section_title
;
Ruthenium Complexes of Six-Electron-Donor NUPHOS-Type Diphosphines: 
Highly Selective Catalysts for the Hydrocarboxylation of Terminal Alkynes
;
_journal_issue 11
_journal_name_full Organometallics
_journal_page_first 2633
_journal_page_last 2644
_journal_paper_doi 10.1021/om050014j
_journal_volume 24
_journal_year 2005
_chemical_formula_moiety 'C42 H47 O P2 Ru +, Sb F6 -, C H2 Cl2'
_chemical_formula_sum 'C43 H49 Cl2 F6 O P2 Ru Sb'
_chemical_formula_weight 1051.48
_space_group_IT_number 14
_symmetry_cell_setting monoclinic
_symmetry_space_group_name_Hall '-P 2ybc'
_symmetry_space_group_name_H-M 'P 1 21/c 1'
_atom_sites_solution_hydrogens geom
_atom_sites_solution_primary direct
_atom_sites_solution_secondary difmap
_audit_creation_method SHELXL-97
_cell_angle_alpha 90.00
_cell_angle_beta 96.170(13)
_cell_angle_gamma 90.00
_cell_formula_units_Z 4
_cell_length_a 11.2957(15)
_cell_length_b 13.4324(11)
_cell_length_c 31.891(3)
_cell_measurement_reflns_used 241
_cell_measurement_temperature 150(2)
_cell_measurement_theta_max 27.5
_cell_measurement_theta_min 2.75
_cell_volume 4810.8(9)
_computing_cell_refinement EvalCCD
_computing_data_collection 'Nonius COLLECT'
_computing_data_reduction EvalCCD
_computing_molecular_graphics 'Bruker SHELXTL'
_computing_publication_material 'Bruker SHELXTL and local programs'
_computing_structure_refinement 'Bruker SHELXTL'
_computing_structure_solution 'Bruker SHELXTL'
_diffrn_ambient_temperature 150(2)
_diffrn_measured_fraction_theta_full 0.995
_diffrn_measured_fraction_theta_max 0.989
_diffrn_measurement_device_type 'Nonius KappaCCD diffractometer'
_diffrn_measurement_method '\f and \w scans'
_diffrn_radiation_monochromator graphite
_diffrn_radiation_source 'sealed tube'
_diffrn_radiation_type MoK\a
_diffrn_radiation_wavelength 0.71073
_diffrn_reflns_av_R_equivalents 0.0630
_diffrn_reflns_av_sigmaI/netI 0.0530
_diffrn_reflns_limit_h_max 14
_diffrn_reflns_limit_h_min -14
_diffrn_reflns_limit_k_max 15
_diffrn_reflns_limit_k_min -17
_diffrn_reflns_limit_l_max 41
_diffrn_reflns_limit_l_min -40
_diffrn_reflns_number 57077
_diffrn_reflns_theta_full 26.00
_diffrn_reflns_theta_max 27.50
_diffrn_reflns_theta_min 3.92
_diffrn_standards_interval_time .
_diffrn_standards_number 0
_exptl_absorpt_coefficient_mu 1.106
_exptl_absorpt_correction_T_max 0.9468
_exptl_absorpt_correction_T_min 0.6660
_exptl_absorpt_correction_type multi-scan
_exptl_crystal_colour orange
_exptl_crystal_density_diffrn 1.452
_exptl_crystal_density_method 'not measured'
_exptl_crystal_description plate
_exptl_crystal_F_000 2112
_exptl_crystal_size_max 0.40
_exptl_crystal_size_mid 0.40
_exptl_crystal_size_min 0.05
_refine_diff_density_max 0.929
_refine_diff_density_min -1.025
_refine_diff_density_rms 0.137
_refine_ls_extinction_coef 0.0034(3)
_refine_ls_extinction_expression Fc^*^=kFc[1+0.001xFc^2^\l^3^/sin(2\q)]^-1/4^
_refine_ls_extinction_method SHELXL
_refine_ls_goodness_of_fit_ref 1.074
_refine_ls_hydrogen_treatment constr
_refine_ls_matrix_type full
_refine_ls_number_parameters 486
_refine_ls_number_reflns 10946
_refine_ls_number_restraints 0
_refine_ls_restrained_S_all 1.074
_refine_ls_R_factor_all 0.0710
_refine_ls_R_factor_gt 0.0474
_refine_ls_shift/su_max 0.000
_refine_ls_shift/su_mean 0.000
_refine_ls_structure_factor_coef Fsqd
_refine_ls_weighting_details 'calc w=1/[\s^2^(Fo^2^)+(0.0832P)^2^+0.2391P] where P=(Fo^2^+2Fc^2^)/3'
_refine_ls_weighting_scheme calc
_refine_ls_wR_factor_gt 0.1300
_refine_ls_wR_factor_ref 0.1390
_reflns_number_gt 8141
_reflns_number_total 10946
_reflns_threshold_expression I>2\s(I)
_cod_original_sg_symbol_H-M 'P 21/c'
_cod_database_code 4060501

loop_
_symmetry_equiv_pos_as_xyz
'x, y, z'
'-x, y+1/2, -z+1/2'
'-x, -y, -z'
'x, -y-1/2, z-1/2'

loop_
_atom_site_label
_atom_site_type_symbol
_atom_site_fract_x
_atom_site_fract_y
_atom_site_fract_z
_atom_site_U_iso_or_equiv
_atom_site_adp_type
_atom_site_occupancy
_atom_site_symmetry_multiplicity
_atom_site_calc_flag
_atom_site_refinement_flags
_atom_site_disorder_assembly
_atom_site_disorder_group
Ru1 Ru 0.23095(2) 0.72132(2) 0.163547(8) 0.02453(10) Uani 1 1 d . . .
P1 P 0.10390(8) 0.65026(7) 0.11159(3) 0.0267(2) Uani 1 1 d . . .
P2 P 0.11509(8) 0.92759(7) 0.17066(3) 0.0250(2) Uani 1 1 d . . .
O1 O 0.1749(2) 0.86607(17) 0.13917(7) 0.0274(5) Uani 1 1 d . . .
C1 C 0.2810(4) 0.5051(3) 0.21929(16) 0.0525(12) Uani 1 1 d . . .
H1A H 0.2206 0.4754 0.1987 0.079 Uiso 1 1 calc R . .
H1B H 0.2459 0.5188 0.2455 0.079 Uiso 1 1 calc R . .
H1C H 0.3478 0.4588 0.2250 0.079 Uiso 1 1 calc R . .
C2 C 0.3248(3) 0.6008(3) 0.20190(13) 0.0393(10) Uani 1 1 d . . .
C3 C 0.3394(3) 0.6922(3) 0.22543(12) 0.0388(10) Uani 1 1 d . . .
H3 H 0.3180 0.6939 0.2534 0.047 Uiso 1 1 calc R . .
C4 C 0.3837(3) 0.7774(3) 0.20858(13) 0.0383(9) Uani 1 1 d . . .
H4 H 0.3885 0.8369 0.2248 0.046 Uiso 1 1 calc R . .
C5 C 0.4228(3) 0.7781(3) 0.16686(13) 0.0356(9) Uani 1 1 d . . .
C6 C 0.4163(3) 0.6890(3) 0.14425(13) 0.0379(9) Uani 1 1 d . . .
H6 H 0.4469 0.6851 0.1177 0.045 Uiso 1 1 calc R . .
C7 C 0.3636(3) 0.6042(3) 0.16116(13) 0.0370(9) Uani 1 1 d . . .
H7 H 0.3537 0.5461 0.1441 0.044 Uiso 1 1 calc R . .
C8 C 0.4643(4) 0.8758(3) 0.14860(16) 0.0487(11) Uani 1 1 d . . .
H8 H 0.3922 0.9190 0.1432 0.058 Uiso 1 1 calc R . .
C9 C 0.5516(4) 0.9313(4) 0.18060(19) 0.0671(15) Uani 1 1 d . . .
H9A H 0.5142 0.9427 0.2065 0.101 Uiso 1 1 calc R . .
H9B H 0.5726 0.9953 0.1687 0.101 Uiso 1 1 calc R . .
H9C H 0.6237 0.8912 0.1870 0.101 Uiso 1 1 calc R . .
C10 C 0.5147(4) 0.8628(4) 0.10603(17) 0.0652(15) Uani 1 1 d . . .
H10A H 0.5839 0.8185 0.1096 0.098 Uiso 1 1 calc R . .
H10B H 0.5388 0.9278 0.0959 0.098 Uiso 1 1 calc R . .
H10C H 0.4535 0.8339 0.0855 0.098 Uiso 1 1 calc R . .
C11 C 0.1259(3) 0.6799(3) 0.05705(11) 0.0326(8) Uani 1 1 d . . .
C12 C 0.0815(5) 0.6199(3) 0.02280(14) 0.0493(11) Uani 1 1 d . . .
H12 H 0.0378 0.5615 0.0278 0.059 Uiso 1 1 calc R . .
C13 C 0.1000(5) 0.6442(4) -0.01783(14) 0.0609(14) Uani 1 1 d . . .
H13 H 0.0701 0.6022 -0.0405 0.073 Uiso 1 1 calc R . .
C14 C 0.1610(6) 0.7282(4) -0.02568(15) 0.0713(17) Uani 1 1 d . . .
H14 H 0.1740 0.7447 -0.0538 0.086 Uiso 1 1 calc R . .
C15 C 0.2046(6) 0.7901(4) 0.00742(15) 0.0737(18) Uani 1 1 d . . .
H15 H 0.2460 0.8493 0.0016 0.088 Uiso 1 1 calc R . .
C16 C 0.1882(4) 0.7666(3) 0.04874(14) 0.0489(11) Uani 1 1 d . . .
H16 H 0.2191 0.8088 0.0712 0.059 Uiso 1 1 calc R . .
C17 C 0.0920(3) 0.5149(3) 0.11185(11) 0.0311(8) Uani 1 1 d . . .
C18 C 0.0037(3) 0.4667(3) 0.13193(12) 0.0343(8) Uani 1 1 d . . .
H18 H -0.0543 0.5050 0.1442 0.041 Uiso 1 1 calc R . .
C19 C 0.0001(4) 0.3633(3) 0.13414(14) 0.0453(11) Uani 1 1 d . . .
H19 H -0.0600 0.3315 0.1480 0.054 Uiso 1 1 calc R . .
C20 C 0.0838(4) 0.3064(3) 0.11620(17) 0.0566(13) Uani 1 1 d . . .
H20 H 0.0802 0.2358 0.1174 0.068 Uiso 1 1 calc R . .
C21 C 0.1724(4) 0.3524(4) 0.09663(19) 0.0611(14) Uani 1 1 d . . .
H21 H 0.2305 0.3133 0.0848 0.073 Uiso 1 1 calc R . .
C22 C 0.1772(4) 0.4557(3) 0.09418(14) 0.0435(10) Uani 1 1 d . . .
H22 H 0.2383 0.4867 0.0805 0.052 Uiso 1 1 calc R . .
C23 C -0.0438(3) 0.6917(3) 0.12033(11) 0.0296(8) Uani 1 1 d . . .
C24 C -0.0496(3) 0.7305(3) 0.15852(12) 0.0289(8) Uani 1 1 d . . .
C25 C 0.0595(3) 0.7386(3) 0.19110(11) 0.0267(7) Uani 1 1 d . . .
C26 C 0.0768(3) 0.8434(3) 0.21195(11) 0.0270(7) Uani 1 1 d . . .
H26 H 0.1520 0.8373 0.2314 0.032 Uiso 1 1 calc R . .
C27 C -0.1493(4) 0.6756(4) 0.08689(14) 0.0467(11) Uani 1 1 d . . .
H27A H -0.1889 0.6128 0.0924 0.070 Uiso 1 1 calc R . .
H27B H -0.1210 0.6731 0.0589 0.070 Uiso 1 1 calc R . .
H27C H -0.2059 0.7307 0.0879 0.070 Uiso 1 1 calc R . .
C28 C -0.1711(3) 0.7600(3) 0.17147(13) 0.0399(9) Uani 1 1 d . . .
H28A H -0.1910 0.8275 0.1615 0.060 Uiso 1 1 calc R . .
H28B H -0.1685 0.7580 0.2023 0.060 Uiso 1 1 calc R . .
H28C H -0.2317 0.7134 0.1590 0.060 Uiso 1 1 calc R . .
C29 C 0.0453(3) 0.6612(3) 0.22561(12) 0.0332(8) Uani 1 1 d . . .
H29A H -0.0343 0.6670 0.2349 0.050 Uiso 1 1 calc R . .
H29B H 0.1055 0.6729 0.2496 0.050 Uiso 1 1 calc R . .
H29C H 0.0556 0.5942 0.2143 0.050 Uiso 1 1 calc R . .
C30 C -0.0141(4) 0.8866(3) 0.23975(13) 0.0437(10) Uani 1 1 d . . .
H30A H -0.0842 0.9104 0.2218 0.066 Uiso 1 1 calc R . .
H30B H 0.0222 0.9422 0.2564 0.066 Uiso 1 1 calc R . .
H30C H -0.0380 0.8348 0.2587 0.066 Uiso 1 1 calc R . .
C31 C 0.2097(3) 1.0254(3) 0.19263(12) 0.0318(8) Uani 1 1 d . . .
C32 C 0.2436(4) 1.0986(4) 0.16527(14) 0.0508(12) Uani 1 1 d . . .
H32 H 0.2156 1.0946 0.1361 0.061 Uiso 1 1 calc R . .
C33 C 0.3171(4) 1.1770(4) 0.17942(17) 0.0649(15) Uani 1 1 d . . .
H33 H 0.3375 1.2269 0.1603 0.078 Uiso 1 1 calc R . .
C34 C 0.3606(4) 1.1819(4) 0.22170(17) 0.0551(13) Uani 1 1 d . . .
H34 H 0.4117 1.2351 0.2315 0.066 Uiso 1 1 calc R . .
C35 C 0.3304(4) 1.1104(3) 0.24948(15) 0.0450(10) Uani 1 1 d . . .
H35 H 0.3614 1.1135 0.2783 0.054 Uiso 1 1 calc R . .
C36 C 0.2537(3) 1.0331(3) 0.23495(12) 0.0374(9) Uani 1 1 d . . .
H36 H 0.2312 0.9849 0.2544 0.045 Uiso 1 1 calc R . .
C37 C -0.0141(3) 0.9882(3) 0.14422(11) 0.0267(7) Uani 1 1 d . . .
C38 C -0.0618(4) 0.9557(3) 0.10433(13) 0.0418(10) Uani 1 1 d . . .
H38 H -0.0243 0.9037 0.0905 0.050 Uiso 1 1 calc R . .
C39 C -0.1655(4) 1.0007(4) 0.08497(16) 0.0574(13) Uani 1 1 d . . .
H39 H -0.1983 0.9794 0.0578 0.069 Uiso 1 1 calc R . .
C40 C -0.2205(4) 1.0759(3) 0.10537(17) 0.0528(12) Uani 1 1 d . . .
H40 H -0.2914 1.1054 0.0922 0.063 Uiso 1 1 calc R . .
C41 C -0.1734(4) 1.1084(3) 0.14442(15) 0.0456(11) Uani 1 1 d . . .
H41 H -0.2112 1.1605 0.1581 0.055 Uiso 1 1 calc R . .
C42 C -0.0710(3) 1.0653(3) 0.16361(13) 0.0386(9) Uani 1 1 d . . .
H42 H -0.0384 1.0885 0.1906 0.046 Uiso 1 1 calc R . .
Sb1 Sb 0.61749(3) 0.37630(2) 0.152020(10) 0.04657(12) Uani 1 1 d . . .
F1 F 0.6598(3) 0.5104(2) 0.15195(12) 0.0891(10) Uani 1 1 d . . .
F2 F 0.5800(3) 0.2409(3) 0.15492(14) 0.0958(12) Uani 1 1 d . . .
F3 F 0.4774(3) 0.3993(3) 0.11710(12) 0.0971(13) Uani 1 1 d . . .
F4 F 0.7014(3) 0.3498(3) 0.10606(9) 0.0882(11) Uani 1 1 d . . .
F5 F 0.7550(2) 0.3486(2) 0.18922(9) 0.0672(8) Uani 1 1 d . . .
F6 F 0.5354(3) 0.4000(2) 0.19917(10) 0.0720(9) Uani 1 1 d . . .

loop_
_atom_site_aniso_label
_atom_site_aniso_U_11
_atom_site_aniso_U_22
_atom_site_aniso_U_33
_atom_site_aniso_U_23
_atom_site_aniso_U_13
_atom_site_aniso_U_12
Ru1 0.02073(15) 0.03090(18) 0.02193(15) 0.00248(12) 0.00209(10) 0.00669(11)
P1 0.0272(4) 0.0299(5) 0.0229(4) 0.0002(4) 0.0029(3) 0.0050(4)
P2 0.0243(4) 0.0286(5) 0.0220(4) 0.0010(4) 0.0022(3) 0.0045(4)
O1 0.0278(12) 0.0307(13) 0.0244(12) 0.0021(10) 0.0067(10) 0.0072(10)
C1 0.048(2) 0.052(3) 0.058(3) 0.024(2) 0.006(2) 0.019(2)
C2 0.0265(18) 0.052(3) 0.038(2) 0.0149(19) -0.0012(16) 0.0182(18)
C3 0.0305(19) 0.058(3) 0.0266(19) 0.0045(19) -0.0030(15) 0.0161(19)
C4 0.0243(18) 0.054(3) 0.034(2) -0.0008(19) -0.0058(15) 0.0065(18)
C5 0.0170(16) 0.045(2) 0.043(2) 0.0073(19) -0.0021(15) 0.0074(16)
C6 0.0261(18) 0.049(2) 0.039(2) 0.0064(19) 0.0057(16) 0.0116(18)
C7 0.0270(19) 0.039(2) 0.044(2) 0.0035(18) 0.0018(16) 0.0168(17)
C8 0.0246(19) 0.055(3) 0.066(3) 0.006(2) 0.0013(19) 0.0020(19)
C9 0.036(2) 0.074(4) 0.093(4) -0.019(3) 0.015(3) -0.015(2)
C10 0.044(3) 0.084(4) 0.067(3) 0.024(3) 0.007(2) -0.015(3)
C11 0.041(2) 0.032(2) 0.0255(18) -0.0007(16) 0.0105(16) 0.0033(17)
C12 0.074(3) 0.037(2) 0.036(2) 0.0006(19) 0.003(2) -0.012(2)
C13 0.109(4) 0.049(3) 0.024(2) -0.005(2) 0.004(2) -0.014(3)
C14 0.116(5) 0.073(4) 0.027(2) 0.002(2) 0.016(3) -0.024(3)
C15 0.125(5) 0.064(3) 0.036(3) -0.004(2) 0.026(3) -0.043(3)
C16 0.064(3) 0.050(3) 0.034(2) -0.004(2) 0.009(2) -0.011(2)
C17 0.0318(18) 0.031(2) 0.0302(19) 0.0011(16) 0.0022(15) 0.0045(16)
C18 0.038(2) 0.037(2) 0.0284(19) 0.0033(16) 0.0050(16) 0.0031(17)
C19 0.044(2) 0.045(3) 0.048(3) 0.013(2) 0.004(2) -0.004(2)
C20 0.063(3) 0.028(2) 0.078(4) 0.010(2) 0.007(3) 0.005(2)
C21 0.056(3) 0.040(3) 0.091(4) -0.003(3) 0.023(3) 0.015(2)
C22 0.041(2) 0.041(2) 0.050(3) 0.004(2) 0.0123(19) 0.0072(19)
C23 0.0263(17) 0.0313(19) 0.0305(19) 0.0017(16) -0.0002(14) 0.0054(15)
C24 0.0236(17) 0.0276(19) 0.036(2) 0.0029(16) 0.0028(14) 0.0039(15)
C25 0.0267(17) 0.0314(19) 0.0231(17) 0.0026(15) 0.0074(14) 0.0069(15)
C26 0.0276(17) 0.0314(19) 0.0221(17) 0.0009(14) 0.0035(13) 0.0056(15)
C27 0.034(2) 0.064(3) 0.040(2) -0.003(2) -0.0094(17) 0.006(2)
C28 0.0282(19) 0.049(2) 0.043(2) -0.0047(19) 0.0088(17) 0.0066(18)
C29 0.0311(19) 0.039(2) 0.0304(19) 0.0086(17) 0.0084(15) 0.0040(17)
C30 0.055(3) 0.044(2) 0.036(2) -0.0010(19) 0.020(2) 0.004(2)
C31 0.0252(17) 0.033(2) 0.036(2) 0.0006(17) -0.0027(15) 0.0053(15)
C32 0.049(3) 0.057(3) 0.042(3) 0.016(2) -0.011(2) -0.016(2)
C33 0.064(3) 0.056(3) 0.068(3) 0.025(3) -0.026(3) -0.026(3)
C34 0.038(2) 0.049(3) 0.074(3) 0.005(3) -0.015(2) -0.009(2)
C35 0.044(2) 0.044(3) 0.045(2) -0.010(2) -0.0061(19) -0.003(2)
C36 0.037(2) 0.042(2) 0.033(2) 0.0014(18) 0.0025(16) -0.0007(18)
C37 0.0246(17) 0.0263(19) 0.0287(18) 0.0041(15) 0.0009(14) 0.0007(14)
C38 0.048(2) 0.041(2) 0.034(2) 0.0018(18) -0.0077(18) 0.0058(19)
C39 0.054(3) 0.058(3) 0.052(3) 0.012(2) -0.027(2) 0.003(2)
C40 0.034(2) 0.046(3) 0.076(3) 0.020(2) -0.006(2) 0.007(2)
C41 0.037(2) 0.040(2) 0.061(3) 0.009(2) 0.012(2) 0.0153(19)
C42 0.039(2) 0.037(2) 0.040(2) -0.0022(18) 0.0063(18) 0.0077(18)
Sb1 0.03784(18) 0.0579(2) 0.04423(19) -0.00626(14) 0.00577(13) 0.01623(13)
F1 0.120(3) 0.061(2) 0.092(3) 0.0079(18) 0.035(2) -0.007(2)
F2 0.069(2) 0.062(2) 0.157(4) -0.024(2) 0.017(2) 0.0059(17)
F3 0.066(2) 0.133(3) 0.084(2) -0.034(2) -0.0275(18) 0.052(2)
F4 0.071(2) 0.147(3) 0.0489(18) -0.0226(19) 0.0143(15) 0.038(2)
F5 0.0479(15) 0.101(2) 0.0508(16) -0.0122(16) -0.0016(13) 0.0218(15)
F6 0.0620(18) 0.086(2) 0.074(2) -0.0008(17) 0.0331(16) 0.0213(16)

loop_
_atom_type_symbol
_atom_type_description
_atom_type_scat_dispersion_real
_atom_type_scat_dispersion_imag
_atom_type_scat_source
C C 0.0033 0.0016 'International Tables Vol C Tables 4.2.6.8 and 6.1.1.4'
H H 0.0000 0.0000 'International Tables Vol C Tables 4.2.6.8 and 6.1.1.4'
F F 0.0171 0.0103 'International Tables Vol C Tables 4.2.6.8 and 6.1.1.4'
P P 0.1023 0.0942 'International Tables Vol C Tables 4.2.6.8 and 6.1.1.4'
Sb Sb -0.5866 1.5461 'International Tables Vol C Tables 4.2.6.8 and 6.1.1.4'
Ru Ru -1.2594 0.8363 'International Tables Vol C Tables 4.2.6.8 and 6.1.1.4'
O O 0.0106 0.0060 'International Tables Vol C Tables 4.2.6.8 and 6.1.1.4'
Cl Cl 0.1484 0.1585 'International Tables Vol C Tables 4.2.6.8 and 6.1.1.4'

loop_
_geom_angle_atom_site_label_1
_geom_angle_atom_site_label_2
_geom_angle_atom_site_label_3
_geom_angle
_geom_angle_site_symmetry_1
_geom_angle_site_symmetry_3
_geom_angle_publ_flag
P1 Ru1 O1 88.74(7) . . ?
P1 Ru1 C2 108.66(12) . . ?
P1 Ru1 C3 143.86(12) . . ?
P1 Ru1 C4 169.08(11) . . ?
P1 Ru1 C5 133.74(11) . . ?
P1 Ru1 C6 104.34(11) . . ?
P1 Ru1 C7 93.07(12) . . ?
P1 Ru1 C25 79.87(9) . . ?
O1 Ru1 C2 162.59(14) . . ?
O1 Ru1 C3 125.76(13) . . ?
O1 Ru1 C4 95.92(13) . . ?
O1 Ru1 C5 87.50(11) . . ?
O1 Ru1 C6 108.38(12) . . ?
O1 Ru1 C7 144.31(12) . . ?
O1 Ru1 C25 79.29(11) . . ?
C2 Ru1 C3 37.55(16) . . ?
C2 Ru1 C4 66.81(16) . . ?
C2 Ru1 C5 79.88(14) . . ?
C2 Ru1 C6 67.29(15) . . ?
C2 Ru1 C7 37.44(15) . . ?
C2 Ru1 C25 104.04(14) . . ?
C3 Ru1 C4 35.78(15) . . ?
C3 Ru1 C5 65.95(15) . . ?
C3 Ru1 C6 76.95(14) . . ?
C3 Ru1 C7 65.93(15) . . ?
C3 Ru1 C25 95.01(13) . . ?
C4 Ru1 C5 37.13(14) . . ?
C4 Ru1 C6 64.83(15) . . ?
C4 Ru1 C7 77.39(15) . . ?
C4 Ru1 C25 110.67(14) . . ?
C5 Ru1 C6 35.52(14) . . ?
C5 Ru1 C7 65.89(15) . . ?
C5 Ru1 C25 143.85(14) . . ?
C6 Ru1 C7 36.94(15) . . ?
C6 Ru1 C25 171.12(13) . . ?
C7 Ru1 C25 136.09(14) . . ?
Ru1 P1 C11 117.45(13) . . ?
Ru1 P1 C17 117.06(12) . . ?
Ru1 P1 C23 106.14(12) . . ?
C11 P1 C17 103.84(17) . . ?
C11 P1 C23 107.56(17) . . ?
C17 P1 C23 103.66(17) . . ?
O1 P2 C26 107.35(15) . . ?
O1 P2 C31 111.75(16) . . ?
O1 P2 C37 109.46(15) . . ?
C26 P2 C31 110.53(17) . . ?
C26 P2 C37 112.06(16) . . ?
C31 P2 C37 105.75(17) . . ?
Ru1 O1 P2 112.72(13) . . ?
H1A C1 H1B 109.5 . . ?
H1A C1 H1C 109.5 . . ?
H1A C1 C2 109.5 . . ?
H1B C1 H1C 109.5 . . ?
H1B C1 C2 109.5 . . ?
H1C C1 C2 109.5 . . ?
Ru1 C2 C1 131.8(3) . . ?
Ru1 C2 C3 71.8(2) . . ?
Ru1 C2 C7 69.4(2) . . ?
C1 C2 C3 124.1(4) . . ?
C1 C2 C7 120.8(4) . . ?
C3 C2 C7 115.0(4) . . ?
Ru1 C3 C2 70.7(2) . . ?
Ru1 C3 H3 130.7 . . ?
Ru1 C3 C4 72.5(2) . . ?
C2 C3 H3 119.0 . . ?
C2 C3 C4 122.0(4) . . ?
H3 C3 C4 119.0 . . ?
Ru1 C4 C3 71.7(2) . . ?
Ru1 C4 H4 128.5 . . ?
Ru1 C4 C5 72.8(2) . . ?
C3 C4 H4 119.3 . . ?
C3 C4 C5 121.5(4) . . ?
H4 C4 C5 119.3 . . ?
Ru1 C5 C4 70.0(2) . . ?
Ru1 C5 C6 72.1(2) . . ?
Ru1 C5 C8 126.5(2) . . ?
C4 C5 C6 117.7(4) . . ?
C4 C5 C8 119.5(4) . . ?
C6 C5 C8 122.7(4) . . ?
Ru1 C6 C5 72.4(2) . . ?
Ru1 C6 H6 133.0 . . ?
Ru1 C6 C7 67.5(2) . . ?
C5 C6 H6 120.2 . . ?
C5 C6 C7 119.6(4) . . ?
H6 C6 C7 120.2 . . ?
Ru1 C7 C2 73.1(2) . . ?
Ru1 C7 C6 75.6(2) . . ?
Ru1 C7 H7 125.0 . . ?
C2 C7 C6 123.9(4) . . ?
C2 C7 H7 118.0 . . ?
C6 C7 H7 118.0 . . ?
C5 C8 H8 106.6 . . ?
C5 C8 C9 111.4(4) . . ?
C5 C8 C10 113.4(4) . . ?
H8 C8 C9 106.6 . . ?
H8 C8 C10 106.6 . . ?
C9 C8 C10 111.7(4) . . ?
C8 C9 H9A 109.5 . . ?
C8 C9 H9B 109.5 . . ?
C8 C9 H9C 109.5 . . ?
H9A C9 H9B 109.5 . . ?
H9A C9 H9C 109.5 . . ?
H9B C9 H9C 109.5 . . ?
C8 C10 H10A 109.5 . . ?
C8 C10 H10B 109.5 . . ?
C8 C10 H10C 109.5 . . ?
H10A C10 H10B 109.5 . . ?
H10A C10 H10C 109.5 . . ?
H10B C10 H10C 109.5 . . ?
P1 C11 C12 122.8(3) . . ?
P1 C11 C16 118.9(3) . . ?
C12 C11 C16 118.3(4) . . ?
C11 C12 H12 119.4 . . ?
C11 C12 C13 121.3(4) . . ?
H12 C12 C13 119.4 . . ?
C12 C13 H13 119.9 . . ?
C12 C13 C14 120.1(4) . . ?
H13 C13 C14 119.9 . . ?
C13 C14 H14 120.0 . . ?
C13 C14 C15 120.1(4) . . ?
H14 C14 C15 120.0 . . ?
C14 C15 H15 119.6 . . ?
C14 C15 C16 120.8(5) . . ?
H15 C15 C16 119.6 . . ?
C11 C16 C15 119.4(4) . . ?
C11 C16 H16 120.3 . . ?
C15 C16 H16 120.3 . . ?
P1 C17 C18 121.3(3) . . ?
P1 C17 C22 120.4(3) . . ?
C18 C17 C22 118.2(4) . . ?
C17 C18 H18 119.6 . . ?
C17 C18 C19 120.7(4) . . ?
H18 C18 C19 119.6 . . ?
C18 C19 H19 119.9 . . ?
C18 C19 C20 120.2(4) . . ?
H19 C19 C20 119.9 . . ?
C19 C20 H20 120.0 . . ?
C19 C20 C21 120.0(4) . . ?
H20 C20 C21 120.0 . . ?
C20 C21 H21 119.8 . . ?
C20 C21 C22 120.4(4) . . ?
H21 C21 C22 119.8 . . ?
C17 C22 C21 120.4(4) . . ?
C17 C22 H22 119.8 . . ?
C21 C22 H22 119.8 . . ?
P1 C23 C24 113.4(3) . . ?
P1 C23 C27 120.8(3) . . ?
C24 C23 C27 125.6(3) . . ?
C23 C24 C25 122.3(3) . . ?
C23 C24 C28 118.8(3) . . ?
C25 C24 C28 118.7(3) . . ?
Ru1 C25 C24 113.4(2) . . ?
Ru1 C25 C26 100.9(2) . . ?
Ru1 C25 C29 112.0(2) . . ?
C24 C25 C26 114.2(3) . . ?
C24 C25 C29 107.4(3) . . ?
C26 C25 C29 108.9(3) . . ?
P2 C26 C25 106.3(2) . . ?
P2 C26 H26 104.4 . . ?
P2 C26 C30 114.0(3) . . ?
C25 C26 H26 104.4 . . ?
C25 C26 C30 121.7(3) . . ?
H26 C26 C30 104.4 . . ?
C23 C27 H27A 109.5 . . ?
C23 C27 H27B 109.5 . . ?
C23 C27 H27C 109.5 . . ?
H27A C27 H27B 109.5 . . ?
H27A C27 H27C 109.5 . . ?
H27B C27 H27C 109.5 . . ?
C24 C28 H28A 109.5 . . ?
C24 C28 H28B 109.5 . . ?
C24 C28 H28C 109.5 . . ?
H28A C28 H28B 109.5 . . ?
H28A C28 H28C 109.5 . . ?
H28B C28 H28C 109.5 . . ?
C25 C29 H29A 109.5 . . ?
C25 C29 H29B 109.5 . . ?
C25 C29 H29C 109.5 . . ?
H29A C29 H29B 109.5 . . ?
H29A C29 H29C 109.5 . . ?
H29B C29 H29C 109.5 . . ?
C26 C30 H30A 109.5 . . ?
C26 C30 H30B 109.5 . . ?
C26 C30 H30C 109.5 . . ?
H30A C30 H30B 109.5 . . ?
H30A C30 H30C 109.5 . . ?
H30B C30 H30C 109.5 . . ?
P2 C31 C32 117.7(3) . . ?
P2 C31 C36 124.8(3) . . ?
C32 C31 C36 117.4(4) . . ?
C31 C32 H32 119.1 . . ?
C31 C32 C33 121.8(4) . . ?
H32 C32 C33 119.1 . . ?
C32 C33 H33 120.3 . . ?
C32 C33 C34 119.4(4) . . ?
H33 C33 C34 120.3 . . ?
C33 C34 H34 119.8 . . ?
C33 C34 C35 120.5(4) . . ?
H34 C34 C35 119.8 . . ?
C34 C35 H35 120.2 . . ?
C34 C35 C36 119.6(4) . . ?
H35 C35 C36 120.2 . . ?
C31 C36 C35 121.4(4) . . ?
C31 C36 H36 119.3 . . ?
C35 C36 H36 119.3 . . ?
P2 C37 C38 119.9(3) . . ?
P2 C37 C42 121.1(3) . . ?
C38 C37 C42 118.9(3) . . ?
C37 C38 H38 120.4 . . ?
C37 C38 C39 119.3(4) . . ?
H38 C38 C39 120.4 . . ?
C38 C39 H39 119.9 . . ?
C38 C39 C40 120.2(4) . . ?
H39 C39 C40 119.9 . . ?
C39 C40 H40 119.7 . . ?
C39 C40 C41 120.6(4) . . ?
H40 C40 C41 119.7 . . ?
C40 C41 H41 120.2 . . ?
C40 C41 C42 119.7(4) . . ?
H41 C41 C42 120.2 . . ?
C37 C42 C41 121.3(4) . . ?
C37 C42 H42 119.4 . . ?
C41 C42 H42 119.4 . . ?
F1 Sb1 F2 176.88(17) . . ?
F1 Sb1 F3 92.34(18) . . ?
F1 Sb1 F4 91.78(17) . . ?
F1 Sb1 F5 89.84(16) . . ?
F1 Sb1 F6 89.21(15) . . ?
F2 Sb1 F3 90.49(18) . . ?
F2 Sb1 F4 89.44(18) . . ?
F2 Sb1 F5 87.29(16) . . ?
F2 Sb1 F6 89.50(16) . . ?
F3 Sb1 F4 91.85(15) . . ?
F3 Sb1 F5 176.98(17) . . ?
F3 Sb1 F6 89.44(15) . . ?
F4 Sb1 F5 90.18(13) . . ?
F4 Sb1 F6 178.34(14) . . ?
F5 Sb1 F6 88.50(13) . . ?

loop_
_geom_bond_atom_site_label_1
_geom_bond_atom_site_label_2
_geom_bond_distance
_geom_bond_site_symmetry_2
_geom_bond_publ_flag
Ru1 P1 2.2814(10) . ?
Ru1 O1 2.163(2) . ?
Ru1 C2 2.228(4) . ?
Ru1 C3 2.243(4) . ?
Ru1 C4 2.252(4) . ?
Ru1 C5 2.289(4) . ?
Ru1 C6 2.286(4) . ?
Ru1 C7 2.180(4) . ?
Ru1 C25 2.223(3) . ?
P1 C11 1.827(4) . ?
P1 C17 1.824(4) . ?
P1 C23 1.809(4) . ?
P2 O1 1.514(2) . ?
P2 C26 1.822(4) . ?
P2 C31 1.788(4) . ?
P2 C37 1.800(3) . ?
C1 H1A 0.980 . ?
C1 H1B 0.980 . ?
C1 H1C 0.980 . ?
C1 C2 1.505(6) . ?
C2 C3 1.439(6) . ?
C2 C7 1.415(6) . ?
C3 H3 0.950 . ?
C3 C4 1.381(6) . ?
C4 H4 0.950 . ?
C4 C5 1.447(6) . ?
C5 C6 1.396(6) . ?
C5 C8 1.530(6) . ?
C6 H6 0.950 . ?
C6 C7 1.418(6) . ?
C7 H7 0.950 . ?
C8 H8 1.000 . ?
C8 C9 1.534(7) . ?
C8 C10 1.537(7) . ?
C9 H9A 0.980 . ?
C9 H9B 0.980 . ?
C9 H9C 0.980 . ?
C10 H10A 0.980 . ?
C10 H10B 0.980 . ?
C10 H10C 0.980 . ?
C11 C12 1.406(6) . ?
C11 C16 1.401(6) . ?
C12 H12 0.950 . ?
C12 C13 1.374(6) . ?
C13 H13 0.950 . ?
C13 C14 1.360(7) . ?
C14 H14 0.950 . ?
C14 C15 1.391(7) . ?
C15 H15 0.950 . ?
C15 C16 1.387(6) . ?
C16 H16 0.950 . ?
C17 C18 1.400(5) . ?
C17 C22 1.412(5) . ?
C18 H18 0.950 . ?
C18 C19 1.392(6) . ?
C19 H19 0.950 . ?
C19 C20 1.386(7) . ?
C20 H20 0.950 . ?
C20 C21 1.382(7) . ?
C21 H21 0.950 . ?
C21 C22 1.391(6) . ?
C22 H22 0.950 . ?
C23 C24 1.333(5) . ?
C23 C27 1.527(5) . ?
C24 C25 1.528(5) . ?
C24 C28 1.528(5) . ?
C25 C26 1.560(5) . ?
C25 C29 1.536(5) . ?
C26 H26 1.000 . ?
C26 C30 1.540(5) . ?
C27 H27A 0.980 . ?
C27 H27B 0.980 . ?
C27 H27C 0.980 . ?
C28 H28A 0.980 . ?
C28 H28B 0.980 . ?
C28 H28C 0.980 . ?
C29 H29A 0.980 . ?
C29 H29B 0.980 . ?
C29 H29C 0.980 . ?
C30 H30A 0.980 . ?
C30 H30B 0.980 . ?
C30 H30C 0.980 . ?
C31 C32 1.396(6) . ?
C31 C36 1.391(5) . ?
C32 H32 0.950 . ?
C32 C33 1.386(6) . ?
C33 H33 0.950 . ?
C33 C34 1.386(7) . ?
C34 H34 0.950 . ?
C34 C35 1.374(7) . ?
C35 H35 0.950 . ?
C35 C36 1.399(6) . ?
C36 H36 0.950 . ?
C37 C38 1.397(5) . ?
C37 C42 1.398(5) . ?
C38 H38 0.950 . ?
C38 C39 1.401(6) . ?
C39 H39 0.950 . ?
C39 C40 1.385(7) . ?
C40 H40 0.950 . ?
C40 C41 1.372(7) . ?
C41 H41 0.950 . ?
C41 C42 1.376(5) . ?
C42 H42 0.950 . ?
Sb1 F1 1.864(3) . ?
Sb1 F2 1.872(4) . ?
Sb1 F3 1.860(3) . ?
Sb1 F4 1.863(3) . ?
Sb1 F5 1.887(3) . ?
Sb1 F6 1.876(3) . ?

loop_
_geom_torsion_atom_site_label_1
_geom_torsion_atom_site_label_2
_geom_torsion_atom_site_label_3
_geom_torsion_atom_site_label_4
_geom_torsion
_geom_torsion_site_symmetry_1
_geom_torsion_site_symmetry_2
_geom_torsion_site_symmetry_3
_geom_torsion_site_symmetry_4
_geom_torsion_publ_flag
O1 Ru1 P1 C11 58.52(15) . . . . ?
O1 Ru1 P1 C17 -176.85(15) . . . . ?
O1 Ru1 P1 C23 -61.77(14) . . . . ?
C2 Ru1 P1 C11 -120.61(18) . . . . ?
C2 Ru1 P1 C17 4.02(18) . . . . ?
C2 Ru1 P1 C23 119.11(17) . . . . ?
C3 Ru1 P1 C11 -137.5(2) . . . . ?
C3 Ru1 P1 C17 -12.9(2) . . . . ?
C3 Ru1 P1 C23 102.2(2) . . . . ?
C4 Ru1 P1 C11 -56.9(6) . . . . ?
C4 Ru1 P1 C17 67.7(6) . . . . ?
C4 Ru1 P1 C23 -177.2(6) . . . . ?
C5 Ru1 P1 C11 -26.8(2) . . . . ?
C5 Ru1 P1 C17 97.83(19) . . . . ?
C5 Ru1 P1 C23 -147.09(18) . . . . ?
C6 Ru1 P1 C11 -50.14(18) . . . . ?
C6 Ru1 P1 C17 74.49(17) . . . . ?
C6 Ru1 P1 C23 -170.42(16) . . . . ?
C7 Ru1 P1 C11 -85.80(18) . . . . ?
C7 Ru1 P1 C17 38.82(17) . . . . ?
C7 Ru1 P1 C23 153.91(17) . . . . ?
C25 Ru1 P1 C11 137.87(17) . . . . ?
C25 Ru1 P1 C17 -97.51(16) . . . . ?
C25 Ru1 P1 C23 17.58(16) . . . . ?
C26 P2 O1 Ru1 -15.31(18) . . . . ?
C31 P2 O1 Ru1 106.04(17) . . . . ?
C37 P2 O1 Ru1 -137.16(15) . . . . ?
P1 Ru1 O1 P2 117.66(13) . . . . ?
C2 Ru1 O1 P2 -65.1(4) . . . . ?
C3 Ru1 O1 P2 -50.7(2) . . . . ?
C4 Ru1 O1 P2 -72.24(17) . . . . ?
C5 Ru1 O1 P2 -108.46(17) . . . . ?
C6 Ru1 O1 P2 -137.65(16) . . . . ?
C7 Ru1 O1 P2 -148.8(2) . . . . ?
C25 Ru1 O1 P2 37.72(15) . . . . ?
P1 Ru1 C2 C1 -43.8(4) . . . . ?
P1 Ru1 C2 C3 -163.6(2) . . . . ?
P1 Ru1 C2 C7 69.6(2) . . . . ?
O1 Ru1 C2 C1 139.1(4) . . . . ?
O1 Ru1 C2 C3 19.3(5) . . . . ?
O1 Ru1 C2 C7 -107.5(4) . . . . ?
C3 Ru1 C2 C1 119.8(5) . . . . ?
C3 Ru1 C2 C7 -126.7(4) . . . . ?
C4 Ru1 C2 C1 146.8(5) . . . . ?
C4 Ru1 C2 C3 27.0(2) . . . . ?
C4 Ru1 C2 C7 -99.7(3) . . . . ?
C5 Ru1 C2 C1 -176.8(4) . . . . ?
C5 Ru1 C2 C3 63.4(2) . . . . ?
C5 Ru1 C2 C7 -63.3(3) . . . . ?
C6 Ru1 C2 C1 -142.0(5) . . . . ?
C6 Ru1 C2 C3 98.2(3) . . . . ?
C6 Ru1 C2 C7 -28.5(2) . . . . ?
C7 Ru1 C2 C1 -113.5(5) . . . . ?
C7 Ru1 C2 C3 126.7(4) . . . . ?
C25 Ru1 C2 C1 40.0(4) . . . . ?
C25 Ru1 C2 C3 -79.8(2) . . . . ?
C25 Ru1 C2 C7 153.5(2) . . . . ?
Ru1 C2 C3 C4 -53.4(3) . . . . ?
C1 C2 C3 Ru1 -128.7(4) . . . . ?
C1 C2 C3 C4 177.9(3) . . . . ?
C7 C2 C3 Ru1 55.9(3) . . . . ?
C7 C2 C3 C4 2.4(5) . . . . ?
P1 Ru1 C3 C2 26.9(3) . . . . ?
P1 Ru1 C3 C4 161.36(19) . . . . ?
O1 Ru1 C3 C2 -173.0(2) . . . . ?
O1 Ru1 C3 C4 -38.6(3) . . . . ?
C2 Ru1 C3 C4 134.4(3) . . . . ?
C4 Ru1 C3 C2 -134.4(3) . . . . ?
C5 Ru1 C3 C2 -105.4(3) . . . . ?
C5 Ru1 C3 C4 29.1(2) . . . . ?
C6 Ru1 C3 C2 -69.6(2) . . . . ?
C6 Ru1 C3 C4 64.8(2) . . . . ?
C7 Ru1 C3 C2 -32.3(2) . . . . ?
C7 Ru1 C3 C4 102.2(3) . . . . ?
C25 Ru1 C3 C2 106.6(2) . . . . ?
C25 Ru1 C3 C4 -119.0(2) . . . . ?
Ru1 C3 C4 C5 -55.5(3) . . . . ?
C2 C3 C4 Ru1 52.6(3) . . . . ?
C2 C3 C4 C5 -2.8(5) . . . . ?
P1 Ru1 C4 C3 -95.7(6) . . . . ?
P1 Ru1 C4 C5 36.9(7) . . . . ?
O1 Ru1 C4 C3 149.4(2) . . . . ?
O1 Ru1 C4 C5 -77.9(2) . . . . ?
C2 Ru1 C4 C3 -28.3(2) . . . . ?
C2 Ru1 C4 C5 104.4(3) . . . . ?
C3 Ru1 C4 C5 132.7(3) . . . . ?
C5 Ru1 C4 C3 -132.7(3) . . . . ?
C6 Ru1 C4 C3 -103.0(3) . . . . ?
C6 Ru1 C4 C5 29.7(2) . . . . ?
C7 Ru1 C4 C3 -66.1(2) . . . . ?
C7 Ru1 C4 C5 66.5(2) . . . . ?
C25 Ru1 C4 C3 68.7(3) . . . . ?
C25 Ru1 C4 C5 -158.7(2) . . . . ?
Ru1 C4 C5 C6 -55.9(3) . . . . ?
Ru1 C4 C5 C8 121.5(3) . . . . ?
C3 C4 C5 Ru1 55.0(3) . . . . ?
C3 C4 C5 C6 -1.0(5) . . . . ?
C3 C4 C5 C8 176.4(3) . . . . ?
P1 Ru1 C5 C4 -170.93(18) . . . . ?
P1 Ru1 C5 C6 -41.3(3) . . . . ?
P1 Ru1 C5 C8 76.6(4) . . . . ?
O1 Ru1 C5 C4 103.2(2) . . . . ?
O1 Ru1 C5 C6 -127.2(2) . . . . ?
O1 Ru1 C5 C8 -9.3(4) . . . . ?
C2 Ru1 C5 C4 -64.7(2) . . . . ?
C2 Ru1 C5 C6 64.9(2) . . . . ?
C2 Ru1 C5 C8 -177.2(4) . . . . ?
C3 Ru1 C5 C4 -28.1(2) . . . . ?
C3 Ru1 C5 C6 101.5(3) . . . . ?
C3 Ru1 C5 C8 -140.6(4) . . . . ?
C4 Ru1 C5 C6 129.6(3) . . . . ?
C4 Ru1 C5 C8 -112.5(5) . . . . ?
C6 Ru1 C5 C4 -129.6(3) . . . . ?
C6 Ru1 C5 C8 117.9(5) . . . . ?
C7 Ru1 C5 C4 -101.2(3) . . . . ?
C7 Ru1 C5 C6 28.3(2) . . . . ?
C7 Ru1 C5 C8 146.3(4) . . . . ?
C25 Ru1 C5 C4 35.3(3) . . . . ?
C25 Ru1 C5 C6 164.8(2) . . . . ?
C25 Ru1 C5 C8 -77.2(4) . . . . ?
Ru1 C5 C6 C7 -50.0(3) . . . . ?
C4 C5 C6 Ru1 54.9(3) . . . . ?
C4 C5 C6 C7 4.9(5) . . . . ?
C8 C5 C6 Ru1 -122.4(3) . . . . ?
C8 C5 C6 C7 -172.4(3) . . . . ?
P1 Ru1 C6 C5 150.5(2) . . . . ?
P1 Ru1 C6 C7 -75.6(2) . . . . ?
O1 Ru1 C6 C5 57.0(2) . . . . ?
O1 Ru1 C6 C7 -169.1(2) . . . . ?
C2 Ru1 C6 C5 -105.0(3) . . . . ?
C2 Ru1 C6 C7 28.9(2) . . . . ?
C3 Ru1 C6 C5 -66.7(2) . . . . ?
C3 Ru1 C6 C7 67.1(3) . . . . ?
C4 Ru1 C6 C5 -30.9(2) . . . . ?
C4 Ru1 C6 C7 102.9(3) . . . . ?
C5 Ru1 C6 C7 133.9(4) . . . . ?
C7 Ru1 C6 C5 -133.9(4) . . . . ?
C25 Ru1 C6 C5 -92.1(9) . . . . ?
C25 Ru1 C6 C7 41.8(10) . . . . ?
Ru1 C2 C7 C6 58.9(3) . . . . ?
C1 C2 C7 Ru1 127.3(3) . . . . ?
C1 C2 C7 C6 -173.9(3) . . . . ?
C3 C2 C7 Ru1 -57.1(3) . . . . ?
C3 C2 C7 C6 1.7(5) . . . . ?
Ru1 C6 C7 C2 -57.7(3) . . . . ?
C5 C6 C7 Ru1 52.2(3) . . . . ?
C5 C6 C7 C2 -5.5(5) . . . . ?
P1 Ru1 C7 C2 -117.2(2) . . . . ?
P1 Ru1 C7 C6 110.0(2) . . . . ?
O1 Ru1 C7 C2 150.7(2) . . . . ?
O1 Ru1 C7 C6 17.9(4) . . . . ?
C2 Ru1 C7 C6 -132.9(4) . . . . ?
C3 Ru1 C7 C2 32.3(2) . . . . ?
C3 Ru1 C7 C6 -100.5(3) . . . . ?
C4 Ru1 C7 C2 68.2(3) . . . . ?
C4 Ru1 C7 C6 -64.7(2) . . . . ?
C5 Ru1 C7 C2 105.5(3) . . . . ?
C5 Ru1 C7 C6 -27.3(2) . . . . ?
C6 Ru1 C7 C2 132.9(4) . . . . ?
C25 Ru1 C7 C2 -38.6(3) . . . . ?
C25 Ru1 C7 C6 -171.5(2) . . . . ?
Ru1 C5 C8 C9 133.3(3) . . . . ?
Ru1 C5 C8 C10 -99.7(4) . . . . ?
C4 C5 C8 C9 47.3(5) . . . . ?
C4 C5 C8 C10 174.3(3) . . . . ?
C6 C5 C8 C9 -135.4(4) . . . . ?
C6 C5 C8 C10 -8.4(5) . . . . ?
Ru1 P1 C11 C12 159.4(3) . . . . ?
Ru1 P1 C11 C16 -21.4(4) . . . . ?
C17 P1 C11 C12 28.4(4) . . . . ?
C17 P1 C11 C16 -152.4(3) . . . . ?
C23 P1 C11 C12 -81.0(4) . . . . ?
C23 P1 C11 C16 98.2(4) . . . . ?
P1 C11 C12 C13 -179.8(4) . . . . ?
C16 C11 C12 C13 1.0(7) . . . . ?
C11 C12 C13 C14 -0.8(9) . . . . ?
C12 C13 C14 C15 -0.3(10) . . . . ?
C13 C14 C15 C16 1.1(10) . . . . ?
C14 C15 C16 C11 -0.8(9) . . . . ?
P1 C11 C16 C15 -179.5(4) . . . . ?
C12 C11 C16 C15 -0.3(7) . . . . ?
Ru1 P1 C17 C18 93.6(3) . . . . ?
Ru1 P1 C17 C22 -82.0(3) . . . . ?
C11 P1 C17 C18 -135.2(3) . . . . ?
C11 P1 C17 C22 49.3(4) . . . . ?
C23 P1 C17 C18 -22.8(3) . . . . ?
C23 P1 C17 C22 161.6(3) . . . . ?
P1 C17 C18 C19 -176.0(3) . . . . ?
C22 C17 C18 C19 -0.4(6) . . . . ?
C17 C18 C19 C20 -0.4(6) . . . . ?
C18 C19 C20 C21 1.1(7) . . . . ?
C19 C20 C21 C22 -1.0(8) . . . . ?
C20 C21 C22 C17 0.3(8) . . . . ?
P1 C17 C22 C21 176.1(4) . . . . ?
C18 C17 C22 C21 0.4(6) . . . . ?
Ru1 P1 C23 C24 -15.5(3) . . . . ?
Ru1 P1 C23 C27 168.0(3) . . . . ?
C11 P1 C23 C24 -142.0(3) . . . . ?
C11 P1 C23 C27 41.5(4) . . . . ?
C17 P1 C23 C24 108.4(3) . . . . ?
C17 P1 C23 C27 -68.1(4) . . . . ?
P1 C23 C24 C25 0.2(5) . . . . ?
P1 C23 C24 C28 -174.7(3) . . . . ?
C27 C23 C24 C25 176.5(4) . . . . ?
C27 C23 C24 C28 1.6(6) . . . . ?
C23 C24 C25 Ru1 16.4(4) . . . . ?
C23 C24 C25 C26 131.2(4) . . . . ?
C23 C24 C25 C29 -108.0(4) . . . . ?
C28 C24 C25 Ru1 -168.7(3) . . . . ?
C28 C24 C25 C26 -54.0(4) . . . . ?
C28 C24 C25 C29 66.9(4) . . . . ?
P1 Ru1 C25 C24 -19.4(2) . . . . ?
P1 Ru1 C25 C26 -141.9(2) . . . . ?
P1 Ru1 C25 C29 102.5(3) . . . . ?
O1 Ru1 C25 C24 71.3(2) . . . . ?
O1 Ru1 C25 C26 -51.2(2) . . . . ?
O1 Ru1 C25 C29 -166.9(3) . . . . ?
C2 Ru1 C25 C24 -126.2(3) . . . . ?
C2 Ru1 C25 C26 111.3(2) . . . . ?
C2 Ru1 C25 C29 -4.4(3) . . . . ?
C3 Ru1 C25 C24 -163.3(3) . . . . ?
C3 Ru1 C25 C26 74.3(2) . . . . ?
C3 Ru1 C25 C29 -41.4(3) . . . . ?
C4 Ru1 C25 C24 163.6(2) . . . . ?
C4 Ru1 C25 C26 41.1(2) . . . . ?
C4 Ru1 C25 C29 -74.6(3) . . . . ?
C5 Ru1 C25 C24 141.7(2) . . . . ?
C5 Ru1 C25 C26 19.3(3) . . . . ?
C5 Ru1 C25 C29 -96.4(3) . . . . ?
C6 Ru1 C25 C24 -138.5(9) . . . . ?
C6 Ru1 C25 C26 99.0(9) . . . . ?
C6 Ru1 C25 C29 -16.6(11) . . . . ?
C7 Ru1 C25 C24 -103.2(3) . . . . ?
C7 Ru1 C25 C26 134.3(2) . . . . ?
C7 Ru1 C25 C29 18.6(4) . . . . ?
Ru1 C25 C26 P2 53.7(2) . . . . ?
Ru1 C25 C26 C30 -173.6(3) . . . . ?
C24 C25 C26 P2 -68.2(3) . . . . ?
C24 C25 C26 C30 64.4(4) . . . . ?
C29 C25 C26 P2 171.7(2) . . . . ?
C29 C25 C26 C30 -55.6(4) . . . . ?
O1 P2 C26 C25 -27.3(3) . . . . ?
O1 P2 C26 C30 -164.0(3) . . . . ?
C31 P2 C26 C25 -149.4(2) . . . . ?
C31 P2 C26 C30 73.8(3) . . . . ?
C37 P2 C26 C25 92.9(2) . . . . ?
C37 P2 C26 C30 -43.8(3) . . . . ?
O1 P2 C31 C32 62.9(4) . . . . ?
O1 P2 C31 C36 -116.0(3) . . . . ?
C26 P2 C31 C32 -177.6(3) . . . . ?
C26 P2 C31 C36 3.5(4) . . . . ?
C37 P2 C31 C32 -56.1(4) . . . . ?
C37 P2 C31 C36 125.0(3) . . . . ?
P2 C31 C32 C33 -179.7(4) . . . . ?
C36 C31 C32 C33 -0.8(7) . . . . ?
C31 C32 C33 C34 1.5(8) . . . . ?
C32 C33 C34 C35 -0.6(8) . . . . ?
C33 C34 C35 C36 -1.0(7) . . . . ?
P2 C31 C36 C35 178.0(3) . . . . ?
C32 C31 C36 C35 -0.9(6) . . . . ?
C34 C35 C36 C31 1.7(6) . . . . ?
O1 P2 C37 C38 16.1(4) . . . . ?
O1 P2 C37 C42 -166.4(3) . . . . ?
C26 P2 C37 C38 -102.9(3) . . . . ?
C26 P2 C37 C42 74.7(3) . . . . ?
C31 P2 C37 C38 136.7(3) . . . . ?
C31 P2 C37 C42 -45.8(3) . . . . ?
P2 C37 C38 C39 177.1(3) . . . . ?
C42 C37 C38 C39 -0.4(6) . . . . ?
C37 C38 C39 C40 -0.5(7) . . . . ?
C38 C39 C40 C41 0.9(7) . . . . ?
C39 C40 C41 C42 -0.5(7) . . . . ?
C40 C41 C42 C37 -0.5(6) . . . . ?
P2 C37 C42 C41 -176.6(3) . . . . ?
C38 C37 C42 C41 0.9(6) . . . . ?
